data_7012189
loop_
_publ_author_name
'Guzei, Ilia A.'
'Li, Kelin'
'Bikzhanova, Galina A.'
'Darkwa, James'
'Mapolie, Selwyn F.'

_publ_section_title
;
 Benzenedicarbonyl and benzenetricarbonyl linker pyrazolyl complexes of
 palladium(II): synthesis, X-ray structures and evaluation as ethylene
 polymerisation catalysts
;
_journal_coden_ASTM DTARAF
_journal_issue 4
_journal_name_full 'Dalton Transactions'
_journal_page_first 715
_journal_page_last 722
_journal_paper_doi 10.1039/b208376k
_journal_year 2003
_chemical_formula_sum 'C30 H42 Cl4 N4 O2 Pd2'
_chemical_formula_weight 845.28
_space_group_IT_number 2
_symmetry_cell_setting triclinic
_symmetry_space_group_name_Hall '-P 1'
_symmetry_space_group_name_H-M 'P -1'
_atom_sites_solution_hydrogens geom
_atom_sites_solution_primary direct
_atom_sites_solution_secondary difmap
_audit_creation_method SHELXL-97
_cell_angle_alpha 86.828(2)
_cell_angle_beta 72.340(2)
_cell_angle_gamma 63.363(2)
_cell_formula_units_Z 2
_cell_length_a 11.8754(10)
_cell_length_b 12.1953(10)
_cell_length_c 14.4906(13)
_cell_measurement_temperature 173(2)
_cell_volume 1779.4(3)
_computing_structure_refinement 'SHELXL-97 (Sheldrick, 1997)'
_computing_structure_solution 'SHELXS-97 (Sheldrick, 1990)'
_diffrn_ambient_temperature 173(2)
_diffrn_measured_fraction_theta_full 0.928
_diffrn_measured_fraction_theta_max 0.928
_diffrn_radiation_monochromator graphite
_diffrn_radiation_source 'fine-focus sealed tube'
_diffrn_radiation_type MoK\a
_diffrn_radiation_wavelength 0.71073
_diffrn_reflns_av_R_equivalents 0.0000
_diffrn_reflns_av_sigmaI/netI 0.0396
_diffrn_reflns_limit_h_max 14
_diffrn_reflns_limit_h_min -13
_diffrn_reflns_limit_k_max 15
_diffrn_reflns_limit_k_min -15
_diffrn_reflns_limit_l_max 17
_diffrn_reflns_limit_l_min 0
_diffrn_reflns_number 6754
_diffrn_reflns_theta_full 26.38
_diffrn_reflns_theta_max 26.38
_diffrn_reflns_theta_min 1.48
_exptl_absorpt_coefficient_mu 1.343
_exptl_absorpt_correction_T_max 0.7750
_exptl_absorpt_correction_T_min 0.6157
_exptl_absorpt_correction_type 'Empirical with SADABS'
_exptl_crystal_density_diffrn 1.578
_exptl_crystal_density_method 'not measured'
_exptl_crystal_F_000 852
_exptl_crystal_size_max 0.40
_exptl_crystal_size_mid 0.30
_exptl_crystal_size_min 0.20
_refine_diff_density_max 0.617
_refine_diff_density_min -0.518
_refine_diff_density_rms 0.143
_refine_ls_extinction_method none
_refine_ls_goodness_of_fit_ref 1.038
_refine_ls_hydrogen_treatment mixed
_refine_ls_matrix_type full
_refine_ls_number_parameters 391
_refine_ls_number_reflns 6754
_refine_ls_number_restraints 0
_refine_ls_restrained_S_all 1.038
_refine_ls_R_factor_all 0.0480
_refine_ls_R_factor_gt 0.0341
_refine_ls_shift/su_max 0.001
_refine_ls_shift/su_mean 0.000
_refine_ls_structure_factor_coef Fsqd
_refine_ls_weighting_details 'calc w=1/[\s^2^(Fo^2^)+(0.0690P)^2^+0.0000P] where P=(Fo^2^+2Fc^2^)/3'
_refine_ls_weighting_scheme calc
_refine_ls_wR_factor_gt 0.0973
_refine_ls_wR_factor_ref 0.1104
_reflns_number_gt 5368
_reflns_number_total 6754
_reflns_threshold_expression >2sigma(I)
_cod_data_source_file b208376k.txt
_cod_data_source_block darl
_cod_depositor_comments
;
The following automatic conversions were performed:
'_symmetry_cell_setting' value 'Triclinic' changed to 'triclinic'
according to '/home/saulius/struct/CIF-dictionaries/cif_core.dic'
dictionary named 'cif_core.dic' version 2.4.1 from 2010-06-29.

Automatic conversion script
Id: cif_fix_enum 1527 2010-12-29 10:47:43Z saulius 
;
_cod_original_sg_symbol_H-M P-1
_cod_database_code 7012189

loop_
_symmetry_equiv_pos_as_xyz
'x, y, z'
'-x, -y, -z'

loop_
_atom_site_label
_atom_site_type_symbol
_atom_site_fract_x
_atom_site_fract_y
_atom_site_fract_z
_atom_site_U_iso_or_equiv
_atom_site_adp_type
_atom_site_occupancy
_atom_site_symmetry_multiplicity
_atom_site_calc_flag
_atom_site_refinement_flags
_atom_site_disorder_assembly
_atom_site_disorder_group
Pd1 Pd 0.34253(3) 0.71960(3) 0.79626(2) 0.02346(11) Uani 1 1 d . . .
Pd2 Pd 0.16358(3) 0.94857(3) 0.69982(2) 0.02309(11) Uani 1 1 d . . .
Cl1 Cl 0.28101(12) 0.63962(11) 0.93672(9) 0.0388(3) Uani 1 1 d . . .
Cl2 Cl -0.05821(10) 1.07121(11) 0.74967(8) 0.0328(3) Uani 1 1 d . . .
Cl3 Cl 0.39476(10) 0.81013(10) 0.65119(7) 0.0274(2) Uani 1 1 d . . .
Cl4 Cl 0.13632(10) 0.78778(10) 0.77686(8) 0.0303(3) Uani 1 1 d . . .
O1 O 0.5751(3) 0.9035(3) 0.8032(3) 0.0428(9) Uani 1 1 d . . .
O2 O 0.0121(3) 1.3086(3) 0.8211(2) 0.0316(7) Uani 1 1 d . . .
N1 N 0.5250(3) 0.6587(3) 0.8113(2) 0.0246(8) Uani 1 1 d . . .
N2 N 0.5528(3) 0.7345(3) 0.8607(2) 0.0242(8) Uani 1 1 d . . .
N3 N 0.1928(3) 1.0895(3) 0.6329(2) 0.0235(8) Uani 1 1 d . . .
N4 N 0.1769(3) 1.1897(3) 0.6854(2) 0.0243(8) Uani 1 1 d . . .
C1 C 0.5431(5) 0.4594(5) 0.6911(4) 0.0465(13) Uani 1 1 d . . .
H1A H 0.4526 0.4892 0.7358 0.070 Uiso 1 1 calc R . .
H1B H 0.5675 0.3839 0.6528 0.070 Uiso 1 1 calc R . .
H1C H 0.5477 0.5225 0.6472 0.070 Uiso 1 1 calc R . .
C2 C 0.6253(5) 0.3426(5) 0.8241(4) 0.0477(13) Uani 1 1 d . . .
H2A H 0.5362 0.3806 0.8715 0.072 Uiso 1 1 calc R . .
H2B H 0.6915 0.3221 0.8576 0.072 Uiso 1 1 calc R . .
H2C H 0.6394 0.2672 0.7912 0.072 Uiso 1 1 calc R . .
C3 C 0.7810(4) 0.3734(4) 0.6760(3) 0.0372(11) Uani 1 1 d . . .
H3A H 0.7963 0.2991 0.6410 0.056 Uiso 1 1 calc R . .
H3B H 0.8455 0.3515 0.7114 0.056 Uiso 1 1 calc R . .
H3C H 0.7913 0.4323 0.6294 0.056 Uiso 1 1 calc R . .
C4 C 0.6387(4) 0.4326(4) 0.7490(3) 0.0314(10) Uani 1 1 d . . .
C5 C 0.6238(4) 0.5461(4) 0.8007(3) 0.0273(9) Uani 1 1 d . . .
C6 C 0.7125(4) 0.5470(4) 0.8460(3) 0.0287(10) Uani 1 1 d . . .
H6 H 0.7889 0.4769 0.8517 0.034 Uiso 1 1 calc R . .
C7 C 0.6711(4) 0.6644(4) 0.8802(3) 0.0243(9) Uani 1 1 d . . .
C8 C 0.7311(4) 0.7144(4) 0.9360(3) 0.0295(10) Uani 1 1 d . . .
C9 C 0.8227(5) 0.6047(4) 0.9793(4) 0.0423(12) Uani 1 1 d . . .
H9A H 0.8581 0.6345 1.0196 0.063 Uiso 1 1 calc R . .
H9B H 0.8962 0.5454 0.9264 0.063 Uiso 1 1 calc R . .
H9C H 0.7721 0.5644 1.0193 0.063 Uiso 1 1 calc R . .
C10 C 0.8161(5) 0.7703(5) 0.8705(4) 0.0399(12) Uani 1 1 d . . .
H10A H 0.7584 0.8490 0.8516 0.060 Uiso 1 1 calc R . .
H10B H 0.8765 0.7136 0.8122 0.060 Uiso 1 1 calc R . .
H10C H 0.8676 0.7842 0.9060 0.060 Uiso 1 1 calc R . .
C11 C 0.6222(5) 0.8081(5) 1.0194(3) 0.0411(12) Uani 1 1 d . . .
H11A H 0.5616 0.8774 0.9933 0.062 Uiso 1 1 calc R . .
H11B H 0.6619 0.8381 1.0557 0.062 Uiso 1 1 calc R . .
H11C H 0.5729 0.7690 1.0629 0.062 Uiso 1 1 calc R . .
C12 C 0.4979(4) 0.8630(4) 0.8435(3) 0.0262(9) Uani 1 1 d . . .
C13 C 0.3545(4) 0.9395(4) 0.8758(3) 0.0229(9) Uani 1 1 d . . .
C14 C 0.3013(4) 1.0325(4) 0.8183(3) 0.0219(9) Uani 1 1 d . . .
H14 H 0.3570 1.0407 0.7584 0.026 Uiso 1 1 calc R . .
C15 C 0.1664(4) 1.1129(4) 0.8491(3) 0.0227(9) Uani 1 1 d . . .
C16 C 0.0860(4) 1.1058(4) 0.9403(3) 0.0249(9) Uani 1 1 d . . .
H16 H -0.0050 1.1641 0.9629 0.030 Uiso 1 1 calc R . .
C17 C 0.1389(4) 1.0136(4) 0.9981(3) 0.0263(9) Uani 1 1 d . . .
H17 H 0.0842 1.0085 1.0597 0.032 Uiso 1 1 calc R . .
C18 C 0.2724(4) 0.9291(4) 0.9648(3) 0.0256(9) Uani 1 1 d . . .
H18 H 0.3081 0.8640 1.0027 0.031 Uiso 1 1 calc R . .
C19 C 0.1070(4) 1.2126(4) 0.7895(3) 0.0242(9) Uani 1 1 d . . .
C20 C 0.2474(6) 1.3812(6) 0.7424(4) 0.0544(15) Uani 1 1 d . . .
H20A H 0.2515 1.4573 0.7547 0.082 Uiso 1 1 calc R . .
H20B H 0.3348 1.3107 0.7325 0.082 Uiso 1 1 calc R . .
H20C H 0.1825 1.3711 0.7984 0.082 Uiso 1 1 calc R . .
C21 C 0.3058(6) 1.4105(5) 0.5657(4) 0.0528(15) Uani 1 1 d . . .
H21A H 0.2790 1.4193 0.5070 0.079 Uiso 1 1 calc R . .
H21B H 0.3940 1.3405 0.5538 0.079 Uiso 1 1 calc R . .
H21C H 0.3084 1.4860 0.5824 0.079 Uiso 1 1 calc R . .
C22 C 0.0673(5) 1.4966(5) 0.6641(4) 0.0534(15) Uani 1 1 d . . .
H22A H 0.0436 1.5001 0.6045 0.080 Uiso 1 1 calc R . .
H22B H 0.0687 1.5737 0.6777 0.080 Uiso 1 1 calc R . .
H22C H 0.0018 1.4852 0.7186 0.080 Uiso 1 1 calc R . .
C23 C 0.2051(5) 1.3882(4) 0.6507(3) 0.0372(11) Uani 1 1 d . . .
C24 C 0.2059(4) 1.2694(4) 0.6219(3) 0.0311(10) Uani 1 1 d . . .
C25 C 0.2393(5) 1.2172(4) 0.5306(3) 0.0357(11) Uani 1 1 d . . .
H25 H 0.2661 1.2496 0.4714 0.043 Uiso 1 1 calc R . .
C26 C 0.2273(4) 1.1073(4) 0.5392(3) 0.0312(10) Uani 1 1 d . . .
C27 C 0.2488(5) 1.0252(5) 0.4544(3) 0.0382(11) Uani 1 1 d . . .
C28 C 0.3997(5) 0.9585(5) 0.4015(4) 0.0500(14) Uani 1 1 d . . .
H28A H 0.4335 1.0195 0.3853 0.075 Uiso 1 1 calc R . .
H28B H 0.4168 0.9119 0.3416 0.075 Uiso 1 1 calc R . .
H28C H 0.4443 0.9019 0.4440 0.075 Uiso 1 1 calc R . .
C29 C 0.1966(6) 0.9301(5) 0.4806(4) 0.0493(14) Uani 1 1 d . . .
H29A H 0.2490 0.8682 0.5166 0.074 Uiso 1 1 calc R . .
H29B H 0.2038 0.8898 0.4209 0.074 Uiso 1 1 calc R . .
H29C H 0.1035 0.9711 0.5211 0.074 Uiso 1 1 calc R . .
C30 C 0.1757(6) 1.1094(5) 0.3861(4) 0.0490(14) Uani 1 1 d . . .
H30A H 0.0809 1.1549 0.4216 0.074 Uiso 1 1 calc R . .
H30B H 0.1883 1.0590 0.3301 0.074 Uiso 1 1 calc R . .
H30C H 0.2118 1.1679 0.3635 0.074 Uiso 1 1 calc R . .

loop_
_atom_site_aniso_label
_atom_site_aniso_U_11
_atom_site_aniso_U_22
_atom_site_aniso_U_33
_atom_site_aniso_U_23
_atom_site_aniso_U_13
_atom_site_aniso_U_12
Pd1 0.02021(17) 0.02219(19) 0.02764(19) 0.00411(14) -0.00855(13) -0.00883(14)
Pd2 0.02127(18) 0.02304(19) 0.02354(18) 0.00274(13) -0.00835(13) -0.00806(14)
Cl1 0.0384(6) 0.0380(7) 0.0378(7) 0.0147(5) -0.0102(5) -0.0178(6)
Cl2 0.0227(5) 0.0330(6) 0.0366(6) 0.0063(5) -0.0113(4) -0.0067(5)
Cl3 0.0240(5) 0.0283(6) 0.0254(5) 0.0026(4) -0.0065(4) -0.0088(5)
Cl4 0.0229(5) 0.0282(6) 0.0433(7) 0.0082(5) -0.0133(5) -0.0132(5)
O1 0.0263(17) 0.038(2) 0.061(2) 0.0248(18) -0.0142(16) -0.0132(16)
O2 0.0270(16) 0.0262(17) 0.0310(17) 0.0020(13) -0.0092(13) -0.0029(14)
N1 0.0248(18) 0.0228(19) 0.0267(19) 0.0012(15) -0.0113(15) -0.0090(16)
N2 0.0220(18) 0.0229(19) 0.0268(19) 0.0029(15) -0.0091(14) -0.0084(16)
N3 0.0217(17) 0.0231(19) 0.0232(19) 0.0029(15) -0.0034(14) -0.0105(16)
N4 0.0269(19) 0.0235(19) 0.0229(19) 0.0045(15) -0.0096(15) -0.0107(16)
C1 0.039(3) 0.036(3) 0.068(4) -0.009(3) -0.027(3) -0.012(2)
C2 0.055(3) 0.030(3) 0.058(4) 0.001(2) -0.014(3) -0.022(3)
C3 0.032(3) 0.035(3) 0.042(3) -0.002(2) -0.014(2) -0.011(2)
C4 0.029(2) 0.027(2) 0.038(3) -0.001(2) -0.016(2) -0.009(2)
C5 0.025(2) 0.024(2) 0.030(2) 0.0047(18) -0.0115(18) -0.0070(19)
C6 0.024(2) 0.023(2) 0.035(3) 0.0029(19) -0.0126(19) -0.0054(19)
C7 0.025(2) 0.024(2) 0.025(2) 0.0072(18) -0.0110(17) -0.0100(19)
C8 0.032(2) 0.030(3) 0.032(2) 0.0038(19) -0.0168(19) -0.015(2)
C9 0.053(3) 0.033(3) 0.056(3) 0.011(2) -0.039(3) -0.019(3)
C10 0.041(3) 0.049(3) 0.040(3) 0.005(2) -0.016(2) -0.027(3)
C11 0.044(3) 0.039(3) 0.038(3) -0.006(2) -0.019(2) -0.012(2)
C12 0.031(2) 0.023(2) 0.026(2) 0.0053(18) -0.0135(18) -0.011(2)
C13 0.026(2) 0.019(2) 0.024(2) 0.0000(17) -0.0105(17) -0.0081(18)
C14 0.019(2) 0.022(2) 0.025(2) 0.0014(17) -0.0030(16) -0.0122(18)
C15 0.022(2) 0.020(2) 0.021(2) -0.0001(17) -0.0064(16) -0.0063(18)
C16 0.021(2) 0.021(2) 0.023(2) -0.0036(17) -0.0035(17) -0.0027(18)
C17 0.026(2) 0.030(2) 0.022(2) 0.0045(18) -0.0005(17) -0.017(2)
C18 0.033(2) 0.020(2) 0.026(2) 0.0045(17) -0.0141(18) -0.0110(19)
C19 0.022(2) 0.024(2) 0.026(2) 0.0019(18) -0.0087(17) -0.009(2)
C20 0.071(4) 0.060(4) 0.051(3) 0.004(3) -0.021(3) -0.045(3)
C21 0.063(4) 0.045(3) 0.050(3) 0.006(3) -0.007(3) -0.031(3)
C22 0.048(3) 0.035(3) 0.066(4) 0.004(3) -0.007(3) -0.015(3)
C23 0.046(3) 0.032(3) 0.035(3) 0.006(2) -0.010(2) -0.021(2)
C24 0.028(2) 0.032(3) 0.029(3) 0.010(2) -0.0083(19) -0.012(2)
C25 0.040(3) 0.037(3) 0.025(2) 0.007(2) -0.009(2) -0.014(2)
C26 0.032(2) 0.030(3) 0.024(2) 0.0011(19) -0.0095(19) -0.007(2)
C27 0.049(3) 0.039(3) 0.022(2) 0.002(2) -0.016(2) -0.013(2)
C28 0.047(3) 0.055(4) 0.034(3) -0.003(3) -0.010(2) -0.013(3)
C29 0.074(4) 0.054(4) 0.035(3) 0.006(2) -0.023(3) -0.038(3)
C30 0.063(4) 0.046(3) 0.035(3) 0.008(2) -0.025(3) -0.017(3)

loop_
_atom_type_symbol
_atom_type_description
_atom_type_scat_dispersion_real
_atom_type_scat_dispersion_imag
_atom_type_scat_source
C C 0.0033 0.0016 'International Tables Vol C Tables 4.2.6.8 and 6.1.1.4'
H H 0.0000 0.0000 'International Tables Vol C Tables 4.2.6.8 and 6.1.1.4'
N N 0.0061 0.0033 'International Tables Vol C Tables 4.2.6.8 and 6.1.1.4'
O O 0.0106 0.0060 'International Tables Vol C Tables 4.2.6.8 and 6.1.1.4'
Cl Cl 0.1484 0.1585 'International Tables Vol C Tables 4.2.6.8 and 6.1.1.4'
Pd Pd -0.9988 1.0072 'International Tables Vol C Tables 4.2.6.8 and 6.1.1.4'

loop_
_geom_angle_atom_site_label_1
_geom_angle_atom_site_label_2
_geom_angle_atom_site_label_3
_geom_angle
_geom_angle_site_symmetry_1
_geom_angle_site_symmetry_3
_geom_angle_publ_flag
N1 Pd1 Cl1 89.08(10) . . ?
N1 Pd1 Cl4 179.17(10) . . ?
Cl1 Pd1 Cl4 91.49(4) . . ?
N1 Pd1 Cl3 93.69(10) . . ?
Cl1 Pd1 Cl3 176.99(4) . . ?
Cl4 Pd1 Cl3 85.76(4) . . ?
N1 Pd1 Pd2 134.03(10) . . ?
Cl1 Pd1 Pd2 129.29(3) . . ?
Cl4 Pd1 Pd2 45.79(3) . . ?
Cl3 Pd1 Pd2 47.71(3) . . ?
N3 Pd2 Cl2 90.03(10) . . ?
N3 Pd2 Cl4 178.22(10) . . ?
Cl2 Pd2 Cl4 91.36(4) . . ?
N3 Pd2 Cl3 93.19(10) . . ?
Cl2 Pd2 Cl3 176.78(4) . . ?
Cl4 Pd2 Cl3 85.43(4) . . ?
N3 Pd2 Pd1 132.29(10) . . ?
Cl2 Pd2 Pd1 130.14(3) . . ?
Cl4 Pd2 Pd1 45.95(3) . . ?
Cl3 Pd2 Pd1 47.17(3) . . ?
Pd1 Cl3 Pd2 85.12(3) . . ?
Pd2 Cl4 Pd1 88.26(4) . . ?
C5 N1 N2 106.6(3) . . ?
C5 N1 Pd1 131.2(3) . . ?
N2 N1 Pd1 120.5(3) . . ?
C7 N2 N1 109.4(3) . . ?
C7 N2 C12 127.4(3) . . ?
N1 N2 C12 116.3(3) . . ?
C26 N3 N4 107.3(3) . . ?
C26 N3 Pd2 131.0(3) . . ?
N4 N3 Pd2 121.7(2) . . ?
N3 N4 C24 109.5(3) . . ?
N3 N4 C19 119.8(3) . . ?
C24 N4 C19 128.8(4) . . ?
C1 C4 C5 114.7(4) . . ?
C1 C4 C2 110.6(4) . . ?
C5 C4 C2 108.7(4) . . ?
C1 C4 C3 107.3(4) . . ?
C5 C4 C3 106.1(4) . . ?
C2 C4 C3 109.2(4) . . ?
N1 C5 C6 109.2(4) . . ?
N1 C5 C4 125.7(4) . . ?
C6 C5 C4 125.0(4) . . ?
C7 C6 C5 108.7(4) . . ?
C6 C7 N2 106.0(4) . . ?
C6 C7 C8 129.4(4) . . ?
N2 C7 C8 124.5(4) . . ?
C11 C8 C7 110.1(4) . . ?
C11 C8 C10 110.7(4) . . ?
C7 C8 C10 112.7(4) . . ?
C11 C8 C9 108.4(4) . . ?
C7 C8 C9 107.3(4) . . ?
C10 C8 C9 107.5(4) . . ?
O1 C12 N2 117.5(4) . . ?
O1 C12 C13 122.5(4) . . ?
N2 C12 C13 119.9(3) . . ?
C14 C13 C18 119.9(4) . . ?
C14 C13 C12 117.4(4) . . ?
C18 C13 C12 122.4(4) . . ?
C15 C14 C13 119.7(4) . . ?
C14 C15 C16 120.1(4) . . ?
C14 C15 C19 120.9(4) . . ?
C16 C15 C19 118.9(4) . . ?
C17 C16 C15 120.2(4) . . ?
C18 C17 C16 119.5(4) . . ?
C17 C18 C13 120.4(4) . . ?
O2 C19 N4 119.4(4) . . ?
O2 C19 C15 124.9(4) . . ?
N4 C19 C15 115.6(3) . . ?
C24 C23 C22 109.5(4) . . ?
C24 C23 C20 113.0(4) . . ?
C22 C23 C20 111.0(5) . . ?
C24 C23 C21 107.5(4) . . ?
C22 C23 C21 108.0(4) . . ?
C20 C23 C21 107.7(4) . . ?
C25 C24 N4 106.0(4) . . ?
C25 C24 C23 128.2(4) . . ?
N4 C24 C23 125.8(4) . . ?
C24 C25 C26 108.3(4) . . ?
N3 C26 C25 108.8(4) . . ?
N3 C26 C27 126.5(4) . . ?
C25 C26 C27 124.7(4) . . ?
C26 C27 C29 115.7(4) . . ?
C26 C27 C28 107.0(4) . . ?
C29 C27 C28 109.4(4) . . ?
C26 C27 C30 107.5(4) . . ?
C29 C27 C30 107.1(4) . . ?
C28 C27 C30 110.2(4) . . ?

loop_
_geom_bond_atom_site_label_1
_geom_bond_atom_site_label_2
_geom_bond_distance
_geom_bond_site_symmetry_2
_geom_bond_publ_flag
Pd1 N1 2.029(3) . ?
Pd1 Cl1 2.2683(11) . ?
Pd1 Cl4 2.3094(11) . ?
Pd1 Cl3 2.3640(10) . ?
Pd1 Pd2 3.2117(5) . ?
Pd2 N3 2.040(3) . ?
Pd2 Cl2 2.2647(11) . ?
Pd2 Cl4 2.3031(11) . ?
Pd2 Cl3 2.3844(11) . ?
O1 C12 1.214(5) . ?
O2 C19 1.189(5) . ?
N1 C5 1.325(5) . ?
N1 N2 1.403(5) . ?
N2 C7 1.386(5) . ?
N2 C12 1.443(5) . ?
N3 C26 1.330(5) . ?
N3 N4 1.384(5) . ?
N4 C24 1.385(5) . ?
N4 C19 1.457(5) . ?
C1 C4 1.522(6) . ?
C2 C4 1.527(7) . ?
C3 C4 1.550(6) . ?
C4 C5 1.524(6) . ?
C5 C6 1.404(6) . ?
C6 C7 1.356(6) . ?
C7 C8 1.525(6) . ?
C8 C11 1.523(6) . ?
C8 C10 1.532(6) . ?
C8 C9 1.544(6) . ?
C12 C13 1.459(6) . ?
C13 C14 1.398(6) . ?
C13 C18 1.399(5) . ?
C14 C15 1.390(6) . ?
C15 C16 1.401(5) . ?
C15 C19 1.486(6) . ?
C16 C17 1.393(6) . ?
C17 C18 1.390(6) . ?
C20 C23 1.542(7) . ?
C21 C23 1.544(6) . ?
C22 C23 1.536(7) . ?
C23 C24 1.525(7) . ?
C24 C25 1.364(6) . ?
C25 C26 1.405(7) . ?
C26 C27 1.515(6) . ?
C27 C29 1.525(7) . ?
C27 C28 1.545(7) . ?
C27 C30 1.547(7) . ?

loop_
_geom_torsion_atom_site_label_1
_geom_torsion_atom_site_label_2
_geom_torsion_atom_site_label_3
_geom_torsion_atom_site_label_4
_geom_torsion
_geom_torsion_site_symmetry_1
_geom_torsion_site_symmetry_2
_geom_torsion_site_symmetry_3
_geom_torsion_site_symmetry_4
_geom_torsion_publ_flag
N1 Pd1 Pd2 N3 -1.54(19) . . . . ?
Cl1 Pd1 Pd2 N3 138.11(14) . . . . ?
Cl4 Pd1 Pd2 N3 179.59(14) . . . . ?
Cl3 Pd1 Pd2 N3 -42.20(14) . . . . ?
N1 Pd1 Pd2 Cl2 -141.70(14) . . . . ?
Cl1 Pd1 Pd2 Cl2 -2.05(6) . . . . ?
Cl4 Pd1 Pd2 Cl2 39.43(6) . . . . ?
Cl3 Pd1 Pd2 Cl2 177.64(6) . . . . ?
N1 Pd1 Pd2 Cl4 178.87(14) . . . . ?
Cl1 Pd1 Pd2 Cl4 -41.48(6) . . . . ?
Cl3 Pd1 Pd2 Cl4 138.20(6) . . . . ?
N1 Pd1 Pd2 Cl3 40.67(14) . . . . ?
Cl1 Pd1 Pd2 Cl3 -179.69(6) . . . . ?
Cl4 Pd1 Pd2 Cl3 -138.20(6) . . . . ?
N1 Pd1 Cl3 Pd2 -152.00(10) . . . . ?
Cl1 Pd1 Cl3 Pd2 4.6(9) . . . . ?
Cl4 Pd1 Cl3 Pd2 28.62(4) . . . . ?
N3 Pd2 Cl3 Pd1 150.15(10) . . . . ?
Cl2 Pd2 Cl3 Pd1 -34.1(7) . . . . ?
Cl4 Pd2 Cl3 Pd1 -28.72(4) . . . . ?
N3 Pd2 Cl4 Pd1 -10(3) . . . . ?
Cl2 Pd2 Cl4 Pd1 -150.94(4) . . . . ?
Cl3 Pd2 Cl4 Pd1 29.36(4) . . . . ?
N1 Pd1 Cl4 Pd2 -78(7) . . . . ?
Cl1 Pd1 Cl4 Pd2 149.15(5) . . . . ?
Cl3 Pd1 Cl4 Pd2 -29.63(4) . . . . ?
Cl1 Pd1 N1 C5 72.3(4) . . . . ?
Cl4 Pd1 N1 C5 -61(7) . . . . ?
Cl3 Pd1 N1 C5 -108.9(4) . . . . ?
Pd2 Pd1 N1 C5 -137.8(3) . . . . ?
Cl1 Pd1 N1 N2 -91.0(3) . . . . ?
Cl4 Pd1 N1 N2 136(7) . . . . ?
Cl3 Pd1 N1 N2 87.8(3) . . . . ?
Pd2 Pd1 N1 N2 58.9(3) . . . . ?
C5 N1 N2 C7 -0.3(4) . . . . ?
Pd1 N1 N2 C7 166.7(2) . . . . ?
C5 N1 N2 C12 153.1(3) . . . . ?
Pd1 N1 N2 C12 -40.0(4) . . . . ?
Cl2 Pd2 N3 C26 -106.5(4) . . . . ?
Cl4 Pd2 N3 C26 112(3) . . . . ?
Cl3 Pd2 N3 C26 73.3(4) . . . . ?
Pd1 Pd2 N3 C26 102.9(4) . . . . ?
Cl2 Pd2 N3 N4 73.2(3) . . . . ?
Cl4 Pd2 N3 N4 -68(3) . . . . ?
Cl3 Pd2 N3 N4 -107.0(3) . . . . ?
Pd1 Pd2 N3 N4 -77.5(3) . . . . ?
C26 N3 N4 C24 -1.7(5) . . . . ?
Pd2 N3 N4 C24 178.6(3) . . . . ?
C26 N3 N4 C19 164.2(4) . . . . ?
Pd2 N3 N4 C19 -15.5(5) . . . . ?
N2 N1 C5 C6 2.3(4) . . . . ?
Pd1 N1 C5 C6 -162.7(3) . . . . ?
N2 N1 C5 C4 -178.5(4) . . . . ?
Pd1 N1 C5 C4 16.5(6) . . . . ?
C1 C4 C5 N1 11.0(6) . . . . ?
C2 C4 C5 N1 -113.4(5) . . . . ?
C3 C4 C5 N1 129.3(4) . . . . ?
C1 C4 C5 C6 -169.9(4) . . . . ?
C2 C4 C5 C6 65.7(6) . . . . ?
C3 C4 C5 C6 -51.6(6) . . . . ?
N1 C5 C6 C7 -3.6(5) . . . . ?
C4 C5 C6 C7 177.2(4) . . . . ?
C5 C6 C7 N2 3.3(5) . . . . ?
C5 C6 C7 C8 179.0(4) . . . . ?
N1 N2 C7 C6 -1.9(4) . . . . ?
C12 N2 C7 C6 -151.5(4) . . . . ?
N1 N2 C7 C8 -177.9(4) . . . . ?
C12 N2 C7 C8 32.5(6) . . . . ?
C6 C7 C8 C11 -136.8(5) . . . . ?
N2 C7 C8 C11 38.3(6) . . . . ?
C6 C7 C8 C10 99.1(5) . . . . ?
N2 C7 C8 C10 -85.8(5) . . . . ?
C6 C7 C8 C9 -19.0(6) . . . . ?
N2 C7 C8 C9 156.1(4) . . . . ?
C7 N2 C12 O1 32.7(6) . . . . ?
N1 N2 C12 O1 -115.1(4) . . . . ?
C7 N2 C12 C13 -146.2(4) . . . . ?
N1 N2 C12 C13 66.0(5) . . . . ?
O1 C12 C13 C14 35.4(6) . . . . ?
N2 C12 C13 C14 -145.8(4) . . . . ?
O1 C12 C13 C18 -139.3(5) . . . . ?
N2 C12 C13 C18 39.5(6) . . . . ?
C18 C13 C14 C15 -1.1(6) . . . . ?
C12 C13 C14 C15 -175.9(4) . . . . ?
C13 C14 C15 C16 4.2(6) . . . . ?
C13 C14 C15 C19 180.0(4) . . . . ?
C14 C15 C16 C17 -3.9(6) . . . . ?
C19 C15 C16 C17 -179.7(4) . . . . ?
C15 C16 C17 C18 0.4(6) . . . . ?
C16 C17 C18 C13 2.7(6) . . . . ?
C14 C13 C18 C17 -2.3(6) . . . . ?
C12 C13 C18 C17 172.2(4) . . . . ?
N3 N4 C19 O2 -122.5(4) . . . . ?
C24 N4 C19 O2 40.3(6) . . . . ?
N3 N4 C19 C15 60.3(5) . . . . ?
C24 N4 C19 C15 -136.8(4) . . . . ?
C14 C15 C19 O2 -150.7(4) . . . . ?
C16 C15 C19 O2 25.1(6) . . . . ?
C14 C15 C19 N4 26.3(6) . . . . ?
C16 C15 C19 N4 -157.9(4) . . . . ?
N3 N4 C24 C25 0.1(5) . . . . ?
C19 N4 C24 C25 -164.1(4) . . . . ?
N3 N4 C24 C23 -177.6(4) . . . . ?
C19 N4 C24 C23 18.1(7) . . . . ?
C22 C23 C24 C25 91.4(6) . . . . ?
C20 C23 C24 C25 -144.3(5) . . . . ?
C21 C23 C24 C25 -25.7(7) . . . . ?
C22 C23 C24 N4 -91.4(5) . . . . ?
C20 C23 C24 N4 32.9(7) . . . . ?
C21 C23 C24 N4 151.6(5) . . . . ?
N4 C24 C25 C26 1.4(5) . . . . ?
C23 C24 C25 C26 179.1(5) . . . . ?
N4 N3 C26 C25 2.5(5) . . . . ?
Pd2 N3 C26 C25 -177.8(3) . . . . ?
N4 N3 C26 C27 -176.7(4) . . . . ?
Pd2 N3 C26 C27 3.1(7) . . . . ?
C24 C25 C26 N3 -2.5(5) . . . . ?
C24 C25 C26 C27 176.7(4) . . . . ?
N3 C26 C27 C29 14.3(7) . . . . ?
C25 C26 C27 C29 -164.7(5) . . . . ?
N3 C26 C27 C28 -107.8(5) . . . . ?
C25 C26 C27 C28 73.1(6) . . . . ?
N3 C26 C27 C30 133.8(5) . . . . ?
C25 C26 C27 C30 -45.2(6) . . . . ?
